data_2020894
loop_
_publ_author_name
'Buvaylo, Elena A.'
'Kokozay, Vladimir N.'
'Strutynska, Nataliia Yu.'
'Vassilyeva, Olga Yu.'
'Skelton, Brian W.'

_publ_section_title
;
 Formaldehyde--aminoguanidine condensation and aminoguanidine
 self-condensation products: syntheses, crystal structures and
 characterization
;
_journal_coeditor_code JX3005
_journal_issue 2
_journal_name_full 'Acta Crystallographica Section C'
_journal_page_first
;
;
_journal_paper_doi 10.1107/S2053229617018514
_journal_volume 74
_journal_year 2018
_chemical_formula_iupac 'C3 H14 N8 2+, 2N O3 -'
_chemical_formula_moiety 'C3 H14 N8 2+, 2(N O3 -)'
_chemical_formula_sum 'C3 H14 N10 O6'
_chemical_formula_weight 286.24
_chemical_name_common
;
2,2'-Methylenedihydrazinecarboximidamide dinitrate
;
_chemical_name_systematic
;
2,8-Diamino-1,3,4,6,7,9-hexaazanona-1,8-diene-1,9-diium dinitrate
;
_space_group_IT_number 56
_symmetry_cell_setting orthorhombic
_symmetry_space_group_name_Hall '-P 2ab 2ac'
_symmetry_space_group_name_H-M 'P c c n'
_atom_sites_solution_hydrogens mixed
_audit_creation_method 'WinGX routine CIF_UPDATE'
_cell_angle_alpha 90
_cell_angle_beta 90
_cell_angle_gamma 90
_cell_formula_units_Z 8
_cell_length_a 12.6989(4)
_cell_length_b 13.0236(6)
_cell_length_c 14.1585(5)
_cell_measurement_reflns_used 2603
_cell_measurement_temperature 100(2)
_cell_measurement_theta_max 29.296
_cell_measurement_theta_min 2.643
_cell_volume 2341.61(15)
_computing_cell_refinement
;
CrysAlis PRO (Rigaku OD, 2016)
;
_computing_data_collection
;
CrysAlis PRO (Rigaku OD, 2016)
;
_computing_data_reduction
;
CrysAlis PRO (Rigaku OD, 2016)
;
_computing_molecular_graphics
;
DIAMOND (Brandenburg, 1999)
;
_computing_publication_material
;
WinGX (Farrugia, 2012)
;
_computing_structure_refinement
;
SHELXL2014 (Sheldrick, 2015b)
;
_computing_structure_solution
;
SHELXT (Sheldrick, 2015a)
;
_diffrn_ambient_temperature 100(2)
_diffrn_detector_area_resol_mean 10.4738
_diffrn_measured_fraction_theta_full 1
_diffrn_measured_fraction_theta_max 0.888
_diffrn_measurement_device 'four-circle diffractometer'
_diffrn_measurement_device_type 'Oxford diffraction Gemini'
_diffrn_measurement_method '\w scans'
_diffrn_radiation_monochromator graphite
_diffrn_radiation_type MoK\a
_diffrn_radiation_wavelength 0.71073
_diffrn_reflns_av_R_equivalents 0.037
_diffrn_reflns_limit_h_max 17
_diffrn_reflns_limit_h_min -11
_diffrn_reflns_limit_k_max 11
_diffrn_reflns_limit_k_min -18
_diffrn_reflns_limit_l_max 8
_diffrn_reflns_limit_l_min -19
_diffrn_reflns_number 8505
_diffrn_reflns_theta_full 25.242
_diffrn_reflns_theta_max 30.749
_diffrn_reflns_theta_min 2.24
_exptl_absorpt_coefficient_mu 0.148
_exptl_absorpt_correction_T_max 1
_exptl_absorpt_correction_T_min 0.96824
_exptl_absorpt_correction_type multi-scan
_exptl_absorpt_process_details
;
(CrysAlis PRO; Rigaku OD, 2016)
      .
;
_exptl_crystal_colour colourless
_exptl_crystal_density_diffrn 1.624
_exptl_crystal_description block
_exptl_crystal_F_000 1200
_exptl_crystal_size_max 0.368
_exptl_crystal_size_mid 0.238
_exptl_crystal_size_min 0.064
_refine_diff_density_max 0.247
_refine_diff_density_min -0.29
_refine_ls_extinction_method none
_refine_ls_goodness_of_fit_ref 1.046
_refine_ls_hydrogen_treatment mixed
_refine_ls_matrix_type full
_refine_ls_number_parameters 220
_refine_ls_number_reflns 3255
_refine_ls_number_restraints 11
_refine_ls_restrained_S_all 1.046
_refine_ls_R_factor_all 0.0832
_refine_ls_R_factor_gt 0.0518
_refine_ls_shift/su_max 0
_refine_ls_shift/su_mean 0
_refine_ls_structure_factor_coef Fsqd
_refine_ls_weighting_details 'w=1/[\s^2^(Fo^2^)+(0.0413P)^2^+0.6740P] where P=(Fo^2^+2Fc^2^)/3'
_refine_ls_weighting_scheme calc
_refine_ls_wR_factor_gt 0.1003
_refine_ls_wR_factor_ref 0.1146
_reflns_number_gt 2307
_reflns_number_total 3255
_reflns_threshold_expression 'I > 2\s(I)'
_cod_data_source_file jx3005sup1.cif
_cod_data_source_block I
_cod_database_code 2020894

loop_
_symmetry_equiv_pos_as_xyz
'x, y, z'
'-x+1/2, -y+1/2, z'
'-x, y+1/2, -z+1/2'
'x+1/2, -y, -z+1/2'
'-x, -y, -z'
'x-1/2, y-1/2, -z'
'x, -y-1/2, z-1/2'
'-x-1/2, y, z-1/2'

loop_
_atom_site_type_symbol
_atom_site_label
_atom_site_fract_x
_atom_site_fract_y
_atom_site_fract_z
_atom_site_U_iso_or_equiv
_atom_site_adp_type
_atom_site_calc_flag
_atom_site_occupancy
C C1 0.21357(13) 0.60635(14) 0.46673(12) 0.0175(4) Uani d 1
N N11 0.19182(12) 0.63126(14) 0.55552(11) 0.0236(4) Uani d 1
N N12 0.13797(12) 0.59940(13) 0.40314(11) 0.0190(3) Uani d 1
N N2 0.31350(12) 0.59018(13) 0.44313(11) 0.0199(3) Uani d 1
N N3 0.33748(11) 0.55401(13) 0.35225(10) 0.0195(3) Uani d 1
C C4 0.38560(13) 0.63247(16) 0.29400(12) 0.0208(4) Uani d 1
H H4A 0.3327 0.6868 0.282 0.025 Uiso calc 1
H H4B 0.404 0.6015 0.2323 0.025 Uiso calc 1
N N5 0.48020(11) 0.68072(13) 0.33326(11) 0.0194(3) Uani d 1
N N6 0.57409(11) 0.63746(13) 0.29624(11) 0.0197(3) Uani d 1
C C7 0.65775(13) 0.63107(14) 0.35375(12) 0.0171(4) Uani d 1
N N71 0.64592(12) 0.64372(13) 0.44527(11) 0.0197(3) Uani d 1
N N72 0.75106(12) 0.60993(14) 0.31675(12) 0.0257(4) Uani d 1
N N10 0.60067(11) 0.63915(12) 0.05062(10) 0.0183(3) Uani d 1
O O11 0.69065(9) 0.63666(10) 0.08552(9) 0.0229(3) Uani d 1
O O12 0.52494(9) 0.66907(12) 0.10032(9) 0.0275(3) Uani d 1
O O13 0.58491(10) 0.61236(11) -0.03341(9) 0.0225(3) Uani d 1
N N20 0.04438(11) 0.61546(12) 0.17039(10) 0.0186(3) Uani d 1
O O21 0.02224(9) 0.58917(11) 0.08758(8) 0.0222(3) Uani d 1
O O22 0.13665(9) 0.64234(12) 0.19105(9) 0.0263(3) Uani d 1
O O23 -0.02482(9) 0.61388(10) 0.23304(9) 0.0230(3) Uani d 1
H H11A 0.1270(13) 0.6482(17) 0.5690(15) 0.032(6) Uiso d 1
H H11B 0.2437(15) 0.6359(17) 0.5962(14) 0.038(7) Uiso d 1
H H12A 0.0736(12) 0.6060(15) 0.4198(14) 0.019(5) Uiso d 1
H H12B 0.1511(16) 0.5866(18) 0.3441(12) 0.033(6) Uiso d 1
H H1 0.3593(17) 0.5972(16) 0.4845(16) 0.028(6) Uiso d 1
H H3 0.3814(13) 0.5020(14) 0.3569(14) 0.023(5) Uiso d 1
H H5 0.4794(15) 0.7474(13) 0.3191(14) 0.024(6) Uiso d 1
H H6 0.5840(15) 0.6467(16) 0.2363(11) 0.027(6) Uiso d 1
H H71A 0.5820(13) 0.6511(17) 0.4688(15) 0.032(6) Uiso d 1
H H71B 0.6974(14) 0.6361(16) 0.4832(14) 0.030(6) Uiso d 1
H H72A 0.8055(15) 0.6022(18) 0.3533(15) 0.039(7) Uiso d 1
H H72B 0.7564(17) 0.5998(18) 0.2574(12) 0.037(6) Uiso d 1

loop_
_atom_site_aniso_label
_atom_site_aniso_U_11
_atom_site_aniso_U_22
_atom_site_aniso_U_33
_atom_site_aniso_U_12
_atom_site_aniso_U_13
_atom_site_aniso_U_23
C1 0.0173(8) 0.0197(10) 0.0156(8) -0.0011(7) -0.0016(6) 0.0018(7)
N11 0.0151(8) 0.0399(11) 0.0158(7) -0.0008(7) 0.0009(6) -0.0031(7)
N12 0.0140(7) 0.0286(9) 0.0144(7) 0.0020(6) -0.0011(6) -0.0007(7)
N2 0.0150(7) 0.0317(10) 0.0130(7) 0.0004(6) -0.0023(6) -0.0017(7)
N3 0.0173(7) 0.0251(9) 0.0162(7) 0.0025(6) 0.0015(6) -0.0030(7)
C4 0.0167(8) 0.0300(11) 0.0156(8) 0.0001(7) -0.0031(7) 0.0027(8)
N5 0.0155(7) 0.0215(9) 0.0212(8) 0.0015(6) -0.0005(6) 0.0017(7)
N6 0.0160(7) 0.0296(9) 0.0137(7) 0.0003(6) -0.0001(6) -0.0003(7)
C7 0.0155(8) 0.0190(9) 0.0169(8) -0.0025(7) -0.0009(6) -0.0009(7)
N71 0.0144(7) 0.0292(10) 0.0156(7) -0.0001(6) -0.0019(6) -0.0004(7)
N72 0.0170(8) 0.0418(11) 0.0182(8) 0.0017(7) -0.0012(7) -0.0053(8)
N10 0.0175(7) 0.0210(8) 0.0164(7) -0.0012(6) 0.0015(6) 0.0021(7)
O11 0.0153(6) 0.0337(8) 0.0196(6) 0.0001(5) -0.0018(5) 0.0002(6)
O12 0.0181(6) 0.0455(9) 0.0189(6) 0.0044(6) 0.0037(5) -0.0084(6)
O13 0.0207(6) 0.0332(8) 0.0137(6) -0.0008(6) 0.0010(5) -0.0031(6)
N20 0.0169(7) 0.0230(9) 0.0160(7) -0.0002(6) 0.0012(6) -0.0014(6)
O21 0.0221(6) 0.0322(8) 0.0122(6) -0.0025(5) -0.0014(5) -0.0038(6)
O22 0.0160(6) 0.0436(9) 0.0194(7) -0.0057(6) -0.0001(5) -0.0067(6)
O23 0.0201(6) 0.0304(8) 0.0185(6) -0.0042(5) 0.0068(5) -0.0041(6)

loop_
_atom_type_symbol
_atom_type_description
_atom_type_scat_dispersion_real
_atom_type_scat_dispersion_imag
_atom_type_scat_source
C C 0.0033 0.0016 'International Tables Vol C Tables 4.2.6.8 and 6.1.1.4'
H H 0 0 'International Tables Vol C Tables 4.2.6.8 and 6.1.1.4'
N N 0.0061 0.0033 'International Tables Vol C Tables 4.2.6.8 and 6.1.1.4'
O O 0.0106 0.006 'International Tables Vol C Tables 4.2.6.8 and 6.1.1.4'

loop_
_geom_angle_atom_site_label_1
_geom_angle_atom_site_label_2
_geom_angle_atom_site_label_3
_geom_angle
_geom_angle_publ_flag
N12 C1 N11 120.77(16) y
N12 C1 N2 120.82(17) y
N11 C1 N2 118.40(16) y
C1 N11 H11A 117.7(15) ?
C1 N11 H11B 118.8(15) ?
H11A N11 H11B 123(2) ?
C1 N12 H12A 120.1(14) ?
C1 N12 H12B 122.1(14) ?
H12A N12 H12B 117.9(19) ?
C1 N2 N3 119.39(15) y
C1 N2 H1 118.3(15) y
N3 N2 H1 122.1(15) y
N2 N3 C4 112.13(15) y
N2 N3 H3 109.1(14) ?
C4 N3 H3 108.6(13) ?
N3 C4 N5 115.62(14) y
N3 C4 H4A 108.4 ?
N5 C4 H4A 108.4 ?
N3 C4 H4B 108.4 ?
N5 C4 H4B 108.4 ?
H4A C4 H4B 107.4 ?
N6 N5 C4 112.24(15) y
N6 N5 H5 108.3(13) ?
C4 N5 H5 108.9(13) ?
C7 N6 N5 117.78(15) y
C7 N6 H6 119.2(13) ?
N5 N6 H6 115.4(14) ?
N71 C7 N72 121.20(16) ?
N71 C7 N6 120.00(15) ?
N72 C7 N6 118.78(16) ?
C7 N71 H71A 119.4(14) ?
C7 N71 H71B 121.2(15) ?
H71A N71 H71B 119(2) ?
C7 N72 H72A 120.0(15) ?
C7 N72 H72B 119.5(15) ?
H72A N72 H72B 120(2) ?
O11 N10 O12 119.28(15) ?
O11 N10 O13 120.99(14) ?
O12 N10 O13 119.72(14) ?
O23 N20 O21 120.14(14) ?
O23 N20 O22 119.67(15) ?
O21 N20 O22 120.18(14) ?

loop_
_geom_bond_atom_site_label_1
_geom_bond_atom_site_label_2
_geom_bond_distance
_geom_bond_publ_flag
C1 N12 1.319(2) y
C1 N11 1.327(2) y
C1 N2 1.329(2) y
N11 H11A 0.873(15) ?
N11 H11B 0.877(16) ?
N12 H12A 0.855(15) ?
N12 H12B 0.868(16) ?
N2 N3 1.404(2) y
N2 H1 0.83(2) ?
N3 C4 1.448(2) y
N3 H3 0.880(15) ?
C4 N5 1.465(2) y
C4 H4A 0.99 ?
C4 H4B 0.99 ?
N5 N6 1.419(2) y
N5 H5 0.892(16) ?
N6 C7 1.341(2) y
N6 H6 0.866(15) ?
C7 N71 1.315(2) y
C7 N72 1.324(2) y
N71 H71A 0.882(15) ?
N71 H71B 0.852(15) ?
N72 H72A 0.869(16) ?
N72 H72B 0.853(16) ?
N10 O11 1.2454(18) ?
N10 O12 1.2538(18) ?
N10 O13 1.2558(18) ?
N20 O23 1.2488(18) ?
N20 O21 1.2533(18) ?
N20 O22 1.2573(18) ?

loop_
_geom_hbond_atom_site_label_D
_geom_hbond_atom_site_label_H
_geom_hbond_atom_site_label_A
_geom_hbond_site_symmetry_A
_geom_hbond_distance_DH
_geom_hbond_distance_HA
_geom_hbond_distance_DA
_geom_hbond_angle_DHA
C4 H4A O22 2_565 0.99 2.6 3.287(2) 126.5
C4 H4B O12 . 0.99 2.57 3.298(2) 130
N11 H11A O12 8_656 0.873(15) 1.998(16) 2.867(2) 173(2)
N11 H11B O22 8_656 0.877(16) 2.030(16) 2.907(2) 178(2)
N12 H12A O13 8_656 0.855(15) 2.121(15) 2.9742(19) 175.8(19)
N12 H12B O22 . 0.868(16) 2.293(19) 3.055(2) 146(2)
N2 H1 O21 8_656 0.83(2) 2.10(2) 2.9214(19) 171(2)
N3 H3 N20 4_565 0.880(15) 2.603(15) 3.446(2) 161.0(17)
N3 H3 O21 4_565 0.880(15) 2.287(16) 3.116(2) 157.1(18)
N3 H3 O23 4_565 0.880(15) 2.306(17) 3.049(2) 142.2(18)
N5 H5 O23 2_565 0.892(16) 2.254(17) 3.081(2) 154.1(18)
N6 H6 O11 . 0.866(15) 2.531(17) 3.330(2) 153.8(17)
N6 H6 O12 . 0.866(15) 2.087(17) 2.873(2) 150.5(18)
N71 H71A O21 8_656 0.882(15) 2.288(19) 3.021(2) 140.5(19)
N71 H71B O11 8_756 0.852(15) 2.030(16) 2.8738(19) 171(2)
N72 H72A O13 8_756 0.869(16) 2.128(17) 2.973(2) 164(2)
N72 H72B O11 . 0.853(16) 2.617(18) 3.380(2) 150(2)

_cod_database_fobs_code 2020894
